data_7238244
loop_
_publ_author_name
'Iwase, Noriaki'
'Kinuta, Takafumi'
'Tajima, Nobuo'
'Sato, Tomohiro'
'Kuroda, Reiko'
'Matsubara, Yoshio'
'Imai, Yoshitane'

_publ_section_title
;
 Molecular recognition of bisphenol A and its derivatives using
 p-benzoquinone
;
_journal_issue 10
_journal_name_full CrystEngComm
_journal_page_first 3195
_journal_paper_doi 10.1039/c002812f
_journal_volume 12
_journal_year 2010
_chemical_formula_sum 'C21 H14 F6 O4'
_chemical_formula_weight 444.32
_space_group_IT_number 14
_space_group_name_Hall '-P 2yn'
_space_group_name_H-M_alt 'P 1 21/n 1'
_symmetry_cell_setting monoclinic
_symmetry_space_group_name_H-M 'P 1 21/n 1'
_atom_sites_solution_hydrogens geom
_atom_sites_solution_primary direct
_atom_sites_solution_secondary difmap
_audit_creation_method SHELXL-97
_cell_angle_alpha 90.00
_cell_angle_beta 95.6020(10)
_cell_angle_gamma 90.00
_cell_formula_units_Z 4
_cell_length_a 6.6512(5)
_cell_length_b 23.5120(17)
_cell_length_c 12.0859(9)
_cell_measurement_reflns_used 3423
_cell_measurement_temperature 115(2)
_cell_measurement_theta_max 27.87
_cell_measurement_theta_min 1.73
_cell_volume 1881.0(2)
_computing_cell_refinement 'Bruker SAINT'
_computing_data_collection 'Bruker SMART'
_computing_data_reduction 'Bruker SAINT'
_computing_structure_refinement 'SHELXL-97 (Sheldrick, 1997)'
_computing_structure_solution 'SHELXS-97 (Sheldrick, 1997)'
_diffrn_ambient_temperature 115(2)
_diffrn_measured_fraction_theta_full 0.949
_diffrn_measured_fraction_theta_max 0.949
_diffrn_measurement_device_type 'CCD area detector'
_diffrn_measurement_method '\w scans'
_diffrn_radiation_monochromator graphite
_diffrn_radiation_source 'fine-focus sealed tube'
_diffrn_radiation_type MoK\a
_diffrn_radiation_wavelength 0.71073
_diffrn_reflns_av_R_equivalents 0.0276
_diffrn_reflns_av_sigmaI/netI 0.0378
_diffrn_reflns_limit_h_max 8
_diffrn_reflns_limit_h_min -8
_diffrn_reflns_limit_k_max 29
_diffrn_reflns_limit_k_min -27
_diffrn_reflns_limit_l_max 14
_diffrn_reflns_limit_l_min -15
_diffrn_reflns_number 11676
_diffrn_reflns_theta_full 27.87
_diffrn_reflns_theta_max 27.87
_diffrn_reflns_theta_min 1.73
_exptl_absorpt_coefficient_mu 0.147
_exptl_absorpt_correction_T_max 0.9855
_exptl_absorpt_correction_T_min 0.9370
_exptl_absorpt_correction_type empirical
_exptl_absorpt_process_details 'Bruker SADABS'
_exptl_crystal_colour yellow
_exptl_crystal_density_diffrn 1.569
_exptl_crystal_density_method 'not measured'
_exptl_crystal_description plate
_exptl_crystal_F_000 904
_exptl_crystal_size_max 0.45
_exptl_crystal_size_mid 0.35
_exptl_crystal_size_min 0.10
_refine_diff_density_max 0.394
_refine_diff_density_min -0.243
_refine_diff_density_rms 0.052
_refine_ls_extinction_method none
_refine_ls_goodness_of_fit_ref 1.039
_refine_ls_hydrogen_treatment constr
_refine_ls_matrix_type full
_refine_ls_number_parameters 282
_refine_ls_number_reflns 4265
_refine_ls_number_restraints 0
_refine_ls_restrained_S_all 1.039
_refine_ls_R_factor_all 0.0542
_refine_ls_R_factor_gt 0.0409
_refine_ls_shift/su_max 0.002
_refine_ls_shift/su_mean 0.000
_refine_ls_structure_factor_coef Fsqd
_refine_ls_weighting_details 'calc w=1/[\s^2^(Fo^2^)+(0.0472P)^2^+0.4562P] where P=(Fo^2^+2Fc^2^)/3'
_refine_ls_weighting_scheme calc
_refine_ls_wR_factor_gt 0.0954
_refine_ls_wR_factor_ref 0.1016
_reflns_number_gt 3423
_reflns_number_total 4265
_reflns_threshold_expression >2sigma(I)
_cod_data_source_file c002812f.txt
_cod_data_source_block imai917_2
_cod_depositor_comments
;
The following automatic conversions were performed:

data item '_symmetry_cell_setting' value 'Monoclinic' was changed to
'monoclinic' in accordance with the
/home/saulius/struct/COD-crude-data/automatic-downloads/DataCite-retrospective/RSC/depositions/lib/dictionaries/cif_core.dic
dictionary named 'cif_core.dic' version 2.4.2 last updated on
2011-04-26.

Automatic conversion script
Id: cif_fix_values 6909 2019-04-08 15:41:33Z antanas 
;
_cod_original_sg_symbol_H-M P2(1)/n
_cod_database_code 7238244

loop_
_symmetry_equiv_pos_as_xyz
'x, y, z'
'-x+1/2, y+1/2, -z+1/2'
'-x, -y, -z'
'x-1/2, -y-1/2, z-1/2'

loop_
_atom_site_label
_atom_site_type_symbol
_atom_site_fract_x
_atom_site_fract_y
_atom_site_fract_z
_atom_site_U_iso_or_equiv
_atom_site_adp_type
_atom_site_occupancy
_atom_site_symmetry_multiplicity
_atom_site_calc_flag
_atom_site_refinement_flags
C1 C 0.4469(2) 0.19881(6) 0.51906(12) 0.0167(3) Uani 1 1 d .
C2 C 0.4793(2) 0.18646(7) 0.63224(13) 0.0196(3) Uani 1 1 d .
H2 H 0.5694 0.2095 0.6787 0.023 Uiso 1 1 calc R
C3 C 0.3834(2) 0.14155(7) 0.67809(13) 0.0208(3) Uani 1 1 d .
H3 H 0.4083 0.1336 0.7553 0.025 Uiso 1 1 calc R
C4 C 0.2507(2) 0.10807(6) 0.61126(13) 0.0193(3) Uani 1 1 d .
C5 C 0.2184(2) 0.11921(7) 0.49860(13) 0.0195(3) Uani 1 1 d .
H5 H 0.1283 0.0960 0.4524 0.023 Uiso 1 1 calc R
C6 C 0.3170(2) 0.16406(7) 0.45276(13) 0.0177(3) Uani 1 1 d .
H6 H 0.2953 0.1711 0.3751 0.021 Uiso 1 1 calc R
C7 C 0.5607(2) 0.25008(7) 0.47631(12) 0.0166(3) Uani 1 1 d .
C8 C 0.7800(2) 0.23057(7) 0.46800(13) 0.0219(3) Uani 1 1 d .
F9 F 0.78681(14) 0.18069(4) 0.41543(8) 0.0274(2) Uani 1 1 d .
F10 F 0.87951(13) 0.22363(4) 0.56864(8) 0.0251(2) Uani 1 1 d .
F11 F 0.88734(13) 0.26740(4) 0.41304(8) 0.0286(2) Uani 1 1 d .
C12 C 0.4736(2) 0.26946(7) 0.35955(13) 0.0201(3) Uani 1 1 d .
F13 F 0.55127(14) 0.31905(4) 0.33068(8) 0.0266(2) Uani 1 1 d .
F14 F 0.27379(13) 0.27725(4) 0.35566(7) 0.0237(2) Uani 1 1 d .
F15 F 0.50612(14) 0.23212(4) 0.27966(7) 0.0263(2) Uani 1 1 d .
C16 C 0.5453(2) 0.30151(6) 0.55385(12) 0.0171(3) Uani 1 1 d .
C17 C 0.7029(2) 0.33869(7) 0.58498(13) 0.0192(3) Uani 1 1 d .
H17 H 0.8310 0.3326 0.5585 0.023 Uiso 1 1 calc R
C18 C 0.6764(2) 0.38451(7) 0.65387(13) 0.0195(3) Uani 1 1 d .
H18 H 0.7866 0.4091 0.6757 0.023 Uiso 1 1 calc R
C19 C 0.4888(2) 0.39458(6) 0.69104(12) 0.0182(3) Uani 1 1 d .
C20 C 0.3293(2) 0.35837(7) 0.65974(13) 0.0199(3) Uani 1 1 d .
H20 H 0.2004 0.3652 0.6846 0.024 Uiso 1 1 calc R
C21 C 0.3577(2) 0.31238(7) 0.59246(13) 0.0189(3) Uani 1 1 d .
H21 H 0.2476 0.2876 0.5719 0.023 Uiso 1 1 calc R
O4 O 0.14744(17) 0.06379(5) 0.65275(10) 0.0265(3) Uani 1 1 d .
H4 H 0.1824 0.0603 0.7211 0.040 Uiso 1 1 calc R
O19 O 0.46947(17) 0.44075(5) 0.75789(9) 0.0239(3) Uani 1 1 d .
H19 H 0.3497 0.4430 0.7740 0.036 Uiso 1 1 calc R
C31 C 0.6504(2) 0.47659(7) 0.43711(13) 0.0222(3) Uani 1 1 d .
C32 C 0.7047(2) 0.51610(7) 0.52943(14) 0.0241(4) Uani 1 1 d .
H32 H 0.8426 0.5256 0.5482 0.029 Uiso 1 1 calc R
C33 C 0.5645(2) 0.53871(7) 0.58712(14) 0.0234(3) Uani 1 1 d .
H33 H 0.6032 0.5651 0.6448 0.028 Uiso 1 1 calc R
O31 O 0.77900(17) 0.45755(5) 0.38131(10) 0.0284(3) Uani 1 1 d .
C41 C 1.0384(2) 0.47431(7) 0.89751(14) 0.0219(3) Uani 1 1 d .
C42 C 0.8542(2) 0.50803(7) 0.90673(14) 0.0234(4) Uani 1 1 d .
H42 H 0.7581 0.5121 0.8437 0.028 Uiso 1 1 calc R
C43 C 0.8205(2) 0.53277(7) 1.00212(14) 0.0238(4) Uani 1 1 d .
H43 H 0.7030 0.5555 1.0054 0.029 Uiso 1 1 calc R
O41 O 1.07341(17) 0.45382(5) 0.80841(10) 0.0295(3) Uani 1 1 d .

loop_
_atom_site_aniso_label
_atom_site_aniso_U_11
_atom_site_aniso_U_22
_atom_site_aniso_U_33
_atom_site_aniso_U_23
_atom_site_aniso_U_13
_atom_site_aniso_U_12
C1 0.0143(7) 0.0201(8) 0.0159(7) -0.0007(6) 0.0025(6) 0.0020(6)
C2 0.0186(7) 0.0236(8) 0.0159(8) -0.0031(6) -0.0017(6) 0.0010(6)
C3 0.0229(8) 0.0245(9) 0.0147(8) 0.0011(6) 0.0015(6) 0.0040(7)
C4 0.0176(7) 0.0172(8) 0.0235(8) -0.0003(6) 0.0047(6) 0.0028(6)
C5 0.0165(7) 0.0193(8) 0.0221(8) -0.0035(6) -0.0005(6) 0.0007(6)
C6 0.0169(7) 0.0227(8) 0.0133(7) -0.0019(6) 0.0003(6) 0.0036(6)
C7 0.0135(7) 0.0226(8) 0.0135(7) -0.0010(6) 0.0009(6) 0.0003(6)
C8 0.0179(7) 0.0286(9) 0.0192(8) -0.0039(7) 0.0020(6) 0.0000(7)
F9 0.0216(5) 0.0332(6) 0.0272(5) -0.0123(4) 0.0016(4) 0.0045(4)
F10 0.0175(4) 0.0348(6) 0.0219(5) -0.0046(4) -0.0041(4) 0.0050(4)
F11 0.0178(5) 0.0400(6) 0.0291(5) -0.0016(4) 0.0083(4) -0.0035(4)
C12 0.0168(7) 0.0268(8) 0.0171(8) 0.0000(6) 0.0032(6) -0.0023(6)
F13 0.0266(5) 0.0313(6) 0.0222(5) 0.0070(4) 0.0035(4) -0.0053(4)
F14 0.0166(4) 0.0342(5) 0.0198(5) 0.0044(4) -0.0013(4) 0.0013(4)
F15 0.0283(5) 0.0364(6) 0.0142(5) -0.0032(4) 0.0027(4) -0.0006(4)
C16 0.0187(7) 0.0188(8) 0.0137(7) 0.0010(6) 0.0006(6) 0.0012(6)
C17 0.0148(7) 0.0234(8) 0.0192(8) 0.0039(6) 0.0014(6) 0.0010(6)
C18 0.0170(7) 0.0206(8) 0.0202(8) 0.0018(6) -0.0020(6) -0.0028(6)
C19 0.0239(8) 0.0169(8) 0.0136(8) 0.0022(6) 0.0003(6) 0.0020(6)
C20 0.0174(7) 0.0238(8) 0.0192(8) 0.0019(6) 0.0051(6) 0.0008(6)
C21 0.0159(7) 0.0215(8) 0.0192(8) -0.0003(6) 0.0022(6) -0.0025(6)
O4 0.0301(6) 0.0245(6) 0.0250(6) 0.0045(5) 0.0038(5) -0.0038(5)
O19 0.0243(6) 0.0232(6) 0.0244(6) -0.0058(5) 0.0030(5) 0.0005(5)
C31 0.0229(8) 0.0234(9) 0.0200(8) 0.0035(7) 0.0019(6) 0.0042(7)
C32 0.0205(8) 0.0282(9) 0.0237(9) 0.0006(7) 0.0021(7) 0.0004(7)
C33 0.0254(8) 0.0238(8) 0.0207(8) -0.0007(7) 0.0007(7) 0.0001(7)
O31 0.0259(6) 0.0344(7) 0.0258(6) -0.0016(5) 0.0074(5) 0.0074(5)
C41 0.0216(8) 0.0201(8) 0.0245(9) -0.0031(6) 0.0050(7) -0.0061(6)
C42 0.0192(8) 0.0253(9) 0.0254(9) 0.0002(7) 0.0001(7) -0.0014(7)
C43 0.0182(8) 0.0229(8) 0.0305(9) -0.0007(7) 0.0029(7) 0.0011(6)
O41 0.0277(6) 0.0351(7) 0.0270(7) -0.0119(5) 0.0084(5) -0.0064(5)

loop_
_atom_type_symbol
_atom_type_description
_atom_type_scat_dispersion_real
_atom_type_scat_dispersion_imag
_atom_type_scat_source
C C 0.0033 0.0016 'International Tables Vol C Tables 4.2.6.8 and 6.1.1.4'
H H 0.0000 0.0000 'International Tables Vol C Tables 4.2.6.8 and 6.1.1.4'
O O 0.0106 0.0060 'International Tables Vol C Tables 4.2.6.8 and 6.1.1.4'
F F 0.0171 0.0103 'International Tables Vol C Tables 4.2.6.8 and 6.1.1.4'

loop_
_geom_angle_atom_site_label_1
_geom_angle_atom_site_label_2
_geom_angle_atom_site_label_3
_geom_angle
_geom_angle_site_symmetry_1
_geom_angle_site_symmetry_3
C6 C1 C2 118.18(14) . .
C6 C1 C7 124.53(13) . .
C2 C1 C7 117.29(13) . .
C3 C2 C1 121.38(15) . .
C2 C3 C4 119.72(15) . .
O4 C4 C3 122.23(14) . .
O4 C4 C5 118.01(14) . .
C3 C4 C5 119.75(15) . .
C4 C5 C6 120.26(14) . .
C5 C6 C1 120.68(14) . .
C1 C7 C16 110.29(12) . .
C1 C7 C12 112.70(12) . .
C16 C7 C12 106.50(12) . .
C1 C7 C8 106.74(12) . .
C16 C7 C8 113.13(12) . .
C12 C7 C8 107.56(12) . .
F10 C8 F9 106.78(13) . .
F10 C8 F11 106.84(12) . .
F9 C8 F11 106.68(12) . .
F10 C8 C7 111.39(13) . .
F9 C8 C7 111.60(12) . .
F11 C8 C7 113.17(13) . .
F13 C12 F15 106.88(12) . .
F13 C12 F14 106.23(12) . .
F15 C12 F14 107.13(12) . .
F13 C12 C7 112.14(13) . .
F15 C12 C7 113.21(13) . .
F14 C12 C7 110.85(12) . .
C17 C16 C21 117.99(14) . .
C17 C16 C7 124.50(13) . .
C21 C16 C7 117.48(13) . .
C18 C17 C16 121.08(14) . .
C17 C18 C19 119.96(14) . .
O19 C19 C20 122.43(14) . .
O19 C19 C18 117.82(14) . .
C20 C19 C18 119.75(14) . .
C21 C20 C19 119.93(14) . .
C20 C21 C16 121.27(14) . .
O31 C31 C32 121.07(15) . .
O31 C31 C33 121.12(15) . 3_666
C32 C31 C33 117.81(14) . 3_666
C33 C32 C31 121.21(16) . .
C32 C33 C31 120.95(16) . 3_666
O41 C41 C43 121.42(15) . 3_767
O41 C41 C42 120.68(16) . .
C43 C41 C42 117.89(14) 3_767 .
C43 C42 C41 120.86(16) . .
C42 C43 C41 121.22(15) . 3_767

loop_
_geom_bond_atom_site_label_1
_geom_bond_atom_site_label_2
_geom_bond_distance
_geom_bond_site_symmetry_2
C1 C6 1.386(2) .
C1 C2 1.394(2) .
C1 C7 1.539(2) .
C2 C3 1.378(2) .
C3 C4 1.383(2) .
C4 O4 1.3688(19) .
C4 C5 1.383(2) .
C5 C6 1.386(2) .
C7 C16 1.539(2) .
C7 C12 1.541(2) .
C7 C8 1.542(2) .
C8 F10 1.3368(18) .
C8 F9 1.3367(18) .
C8 F11 1.3392(18) .
C12 F13 1.3354(18) .
C12 F15 1.3381(18) .
C12 F14 1.3377(17) .
C16 C17 1.388(2) .
C16 C21 1.398(2) .
C17 C18 1.383(2) .
C18 C19 1.387(2) .
C19 O19 1.3668(18) .
C19 C20 1.384(2) .
C20 C21 1.377(2) .
C31 O31 1.2246(19) .
C31 C32 1.470(2) .
C31 C33 1.475(2) 3_666
C32 C33 1.329(2) .
C33 C31 1.475(2) 3_666
C41 O41 1.2227(19) .
C41 C43 1.469(2) 3_767
C41 C42 1.473(2) .
C42 C43 1.330(2) .
C43 C41 1.469(2) 3_767
